data_7117937
loop_
_publ_author_name
'Suszko, P.R.'
'Whittle, R.R.'
'Allcock, H.R.'

_publ_section_title
;
 Synthesis of a Di-iron-spirocyclotriphosphazene and a
 Tri-iron-cluster-cyclotriphosphazene
;
_journal_name_full
;
Journal of the Chemical Society. Chemical Communications (1972-)
;
_journal_page_first 1344
_journal_page_last 1344
_journal_volume 1982
_journal_year 1982
_chemical_formula_sum 'C10 Cl4 Fe3 N3 O10 P3'
_chemical_name_systematic 'N3 P3 Cl4 C O (Fe (C O)3)3'
_space_group_IT_number 86
_symmetry_space_group_name_Hall '-P 4bc'
_symmetry_space_group_name_H-M 'P 42/n :2'
_cell_angle_alpha 90
_cell_angle_beta 90
_cell_angle_gamma 90
_cell_formula_units_Z 8
_cell_length_a 24.153
_cell_length_b 24.153
_cell_length_c 8.468
_cell_volume 4939.955
_citation_journal_id_ASTM JCCCAT
_cod_data_source_file Suszko_JCCCAT_1982_318.cif
_cod_data_source_block C10Cl4Fe3N3O10P3
_cod_original_cell_volume 4939.956
_cod_database_code 7117937

loop_
_symmetry_equiv_pos_as_xyz
x,y,z
-y,x+1/2,z+1/2
-x+1/2,-y+1/2,z
y+1/2,-x,z+1/2
-x,-y,-z
y,-x-1/2,-z-1/2
x-1/2,y-1/2,-z
-y-1/2,x,-z-1/2

loop_
_atom_site_label
_atom_site_type_symbol
_atom_site_fract_x
_atom_site_fract_y
_atom_site_fract_z
_atom_site_occupancy
_atom_site_U_iso_or_equiv
P1 P 0.9951 0.1832 0.1569 1 0.0
O1 O-2 0.9048 0.074 0.279 1 0.0
N1 N 1.0223 0.1516 0.314 1 0.0
N3 N 1.0231 0.1606 -0.003 1 0.0
Fe3 Fe 0.97167 0.19737 0.4551 1 0.0
P3 P 1.0688 0.1154 -0.0077 1 0.0
Cl4 Cl 1.1313 0.1446 -0.1229 1 0.0
O6 O-2 0.9593 0.3706 0.414 1 0.0
O2 O-2 0.8728 0.1793 -0.122 1 0.0
O8 O-2 0.8895 0.2683 0.589 1 0.0
C5 C+2 1.055 0.268 0.289 1 0.0
Cl3 Cl 1.0438 0.0537 -0.1305 1 0.0
C4 C+2 0.9039 0.2745 0.166 1 0.0
Cl2 Cl 1.0492 0.0407 0.4277 1 0.0
O3 O-2 0.7983 0.2109 0.353 1 0.0
O4 O-2 0.8712 0.3073 0.121 1 0.0
P2 P 1.0712 0.1088 0.3132 1 0.0
O7 O-2 1.0082 0.3175 -0.086 1 0.0
C10 C+2 0.9495 0.1396 0.572 1 0.0
Cl1 Cl 1.1327 0.1363 0.4442 1 0.0
C9 C+2 1.0244 0.2225 0.591 1 0.0
C6 C+2 0.9675 0.3329 0.34 1 0.0
Fe2 Fe 0.98312 0.27 0.2223 1 0.0
O5 O-2 1.0989 0.2665 0.317 1 0.0
O10 O-2 0.9362 0.1025 0.65 1 0.0
C3 C+2 0.8396 0.2044 0.296 1 0.0
Fe1 Fe 0.90668 0.19341 0.2047 1 0.0
O9 O-2 1.0566 0.2393 0.673 1 0.0
C2 C+2 0.882 0.1846 0.014 1 0.0
C8 C+2 0.9219 0.2401 0.526 1 0.0
C7 C+2 0.9984 0.2999 0.032 1 0.0
C1 C+2 0.906 0.1195 0.254 1 0.0
N2 N 1.0937 0.0923 0.151 1 0.0
